data_2202473
loop_
_publ_author_name
'Ray, Jayanta Kumar'
'Mal, Sajal Kanti'
'Canle, L. M.'
'Santaballa, J. A.'
'Mah\'ia, Jose'

_publ_section_title
;
 3,3-Bis(2-furylmethyl)-2-methyl-4-oxocyclohex-1-ene-1-carboxylic acid
;
_journal_issue 8
_journal_name_full 'Acta Crystallographica Section E'
_journal_page_first o1141
_journal_page_last o1142
_journal_paper_doi 10.1107/S1600536803015113
_journal_volume 59
_journal_year 2003
_chemical_formula_iupac 'C18 H18 O5'
_chemical_formula_moiety 'C18 H18 O5'
_chemical_formula_sum 'C18 H18 O5'
_chemical_formula_weight 314.32
_chemical_melting_point .415E-305
_chemical_name_systematic
;
3,3-Bis(2-furylmethyl)-2-methyl-4-oxocyclohex-1-ene-1-carboxylic acid
;
_space_group_IT_number 14
_symmetry_cell_setting monoclinic
_symmetry_space_group_name_Hall '-P 2yn'
_symmetry_space_group_name_H-M 'P 1 21/n 1'
_atom_sites_solution_hydrogens geom
_atom_sites_solution_primary direct
_atom_sites_solution_secondary difmap
_audit_creation_method SHELXL-97
_cell_angle_alpha 90.00
_cell_angle_beta 91.2140(10)
_cell_angle_gamma 90.00
_cell_formula_units_Z 4
_cell_length_a 7.1250(10)
_cell_length_b 8.7980(10)
_cell_length_c 25.625(2)
_cell_measurement_reflns_used 5554
_cell_measurement_temperature 298(2)
_cell_measurement_theta_max 28.0
_cell_measurement_theta_min 2.0
_cell_volume 1606.0(3)
_computing_cell_refinement 'SAINT (Siemens, 1995)'
_computing_data_collection 'SMART (Siemens, 1995)'
_computing_data_reduction SAINT
_computing_molecular_graphics 'SHELXTL (Siemens, 1997)'
_computing_publication_material SHELXTL
_computing_structure_refinement 'SHELXL97 (Sheldrick, 1997)'
_computing_structure_solution 'SHELXS97 (Sheldrick, 1997)'
_diffrn_ambient_temperature 298(2)
_diffrn_measured_fraction_theta_full 0.958
_diffrn_measured_fraction_theta_max 0.958
_diffrn_measurement_device_type 'Bruker CCD area-detector'
_diffrn_measurement_method \w
_diffrn_radiation_monochromator graphite
_diffrn_radiation_source 'fine-focus sealed tube'
_diffrn_radiation_type MoK\a
_diffrn_radiation_wavelength 0.71073
_diffrn_reflns_av_R_equivalents 0.0203
_diffrn_reflns_av_sigmaI/netI 0.0219
_diffrn_reflns_limit_h_max 9
_diffrn_reflns_limit_h_min -9
_diffrn_reflns_limit_k_max 11
_diffrn_reflns_limit_k_min -7
_diffrn_reflns_limit_l_max 34
_diffrn_reflns_limit_l_min -34
_diffrn_reflns_number 9924
_diffrn_reflns_theta_full 28.30
_diffrn_reflns_theta_max 28.30
_diffrn_reflns_theta_min 1.59
_diffrn_standards_decay_% 0.05
_diffrn_standards_interval_count set
_diffrn_standards_number 'First 50 frames were used as'
_exptl_absorpt_coefficient_mu 0.095
_exptl_absorpt_correction_T_max 0.9497
_exptl_absorpt_correction_T_min 0.8659
_exptl_absorpt_correction_type multi-scan
_exptl_absorpt_process_details '(SADABS; Sheldrick, 1996)'
_exptl_crystal_colour Colourless
_exptl_crystal_density_diffrn 1.300
_exptl_crystal_density_method 'not measured'
_exptl_crystal_description Block
_exptl_crystal_F_000 664
_exptl_crystal_size_max 0.55
_exptl_crystal_size_mid 0.55
_exptl_crystal_size_min 0.55
_refine_diff_density_max 0.443
_refine_diff_density_min -0.285
_refine_ls_extinction_coef 0.036(3)
_refine_ls_extinction_expression Fc^*^=kFc[1+0.001xFc^2^\l^3^/sin(2\q)]^-1/4^
_refine_ls_extinction_method SHELXL97
_refine_ls_goodness_of_fit_ref 1.059
_refine_ls_hydrogen_treatment constr
_refine_ls_matrix_type full
_refine_ls_number_parameters 211
_refine_ls_number_reflns 3824
_refine_ls_number_restraints 0
_refine_ls_restrained_S_all 1.059
_refine_ls_R_factor_all 0.0602
_refine_ls_R_factor_gt 0.0480
_refine_ls_shift/su_max <0.001
_refine_ls_shift/su_mean 0.000
_refine_ls_structure_factor_coef Fsqd
_refine_ls_weighting_details 'calc w = 1/[\s^2^(Fo^2^)+(0.0606P)^2^+0.5648P] where P = (Fo^2^+2Fc^2^)/3'
_refine_ls_weighting_scheme calc
_refine_ls_wR_factor_gt 0.1293
_refine_ls_wR_factor_ref 0.1391
_reflns_number_gt 3057
_reflns_number_total 3824
_reflns_threshold_expression I>2\s(I)
_cod_data_source_file ci6240.cif
_cod_data_source_block I
_cod_depositor_comments
;
The following automatic conversions were performed:
'_symmetry_cell_setting' value 'Monoclinic' changed to 'monoclinic'
according to '/home/saulius/struct/CIF-dictionaries/cif_core.dic'
dictionary named 'cif_core.dic' version 2.4.1 from 2010-06-29.

Automatic conversion script
Id: cif_fix_enum 1527 2010-12-29 10:47:43Z saulius 

The following automatic conversions were performed:

'_symmetry_cell_setting' value 'Monoclinic' changed to 'monoclinic'
according to /home/saulius/struct/CIF-dictionaries/cif_core.dic
dictionary named 'cif_core.dic' version 2.4.1 from 2010-06-29.

Automatic conversion script
Id: cif_fix_values 1715 2011-07-08 13:25:40Z adriana 
;
_cod_original_sg_symbol_H-M 'P 21/n'
_cod_database_code 2202473

loop_
_symmetry_equiv_pos_as_xyz
'x, y, z'
'-x+1/2, y+1/2, -z+1/2'
'-x, -y, -z'
'x-1/2, -y-1/2, z-1/2'

loop_
_atom_site_label
_atom_site_fract_x
_atom_site_fract_y
_atom_site_fract_z
_atom_site_U_iso_or_equiv
_atom_site_adp_type
_atom_site_calc_flag
_atom_site_refinement_flags
_atom_site_occupancy
_atom_site_disorder_assembly
_atom_site_disorder_group
_atom_site_type_symbol
O1 0.50501(18) -0.06063(13) 0.07156(5) 0.0511(3) Uani d . 1 . . O
O2 0.08922(19) 0.41687(14) 0.19161(5) 0.0575(3) Uani d . 1 . . O
O3 0.17284(19) 0.42311(17) 0.03333(6) 0.0732(5) Uani d . 1 . . O
O4 -0.1097(2) 0.3277(2) 0.02231(8) 0.0913(6) Uani d . 1 . . O
H4 -0.1241 0.4062 0.0054 0.137 Uiso calc R 1 . . H
O5 0.0530(2) -0.12106(16) 0.19199(5) 0.0641(4) Uani d . 1 . . O
C1 0.2466(2) 0.07479(16) 0.15724(5) 0.0368(3) Uani d . 1 . . C
C2 0.2409(2) 0.18759(15) 0.11161(5) 0.0354(3) Uani d . 1 . . C
C3 0.0899(2) 0.19500(16) 0.07925(5) 0.0371(3) Uani d . 1 . . C
C4 -0.0659(2) 0.0783(2) 0.07930(7) 0.0497(4) Uani d . 1 . . C
H4A -0.1131 0.0634 0.0439 0.060 Uiso calc R 1 . . H
H4B -0.1684 0.1158 0.1000 0.060 Uiso calc R 1 . . H
C5 0.0022(2) -0.07322(18) 0.10144(7) 0.0489(4) Uani d . 1 . . C
H5A -0.1031 -0.1423 0.1046 0.059 Uiso calc R 1 . . H
H5B 0.0916 -0.1186 0.0781 0.059 Uiso calc R 1 . . H
C6 0.0929(2) -0.04797(17) 0.15373(6) 0.0418(3) Uani d . 1 . . C
C7 0.4354(2) -0.01357(18) 0.16283(6) 0.0438(4) Uani d . 1 . . C
H7A 0.5370 0.0597 0.1652 0.053 Uiso calc R 1 . . H
H7B 0.4352 -0.0698 0.1954 0.053 Uiso calc R 1 . . H
C8 0.4753(2) -0.12121(18) 0.11987(6) 0.0427(4) Uani d . 1 . . C
C9 0.4922(3) -0.2730(2) 0.11726(9) 0.0643(5) Uani d . 1 . . C
H9 0.4793 -0.3412 0.1447 0.077 Uiso calc R 1 . . H
C10 0.5337(3) -0.3100(2) 0.06482(9) 0.0697(6) Uani d . 1 . . C
H10 0.5523 -0.4067 0.0513 0.084 Uiso calc R 1 . . H
C11 0.5406(3) -0.1803(2) 0.03906(8) 0.0610(5) Uani d . 1 . . C
H11 0.5662 -0.1714 0.0038 0.073 Uiso calc R 1 . . H
C12 0.2219(3) 0.16615(19) 0.20880(6) 0.0469(4) Uani d . 1 . . C
H12A 0.2080 0.0949 0.2373 0.056 Uiso calc R 1 . . H
H12B 0.3351 0.2247 0.2158 0.056 Uiso calc R 1 . . H
C13 0.0582(2) 0.27135(18) 0.20794(6) 0.0445(4) Uani d . 1 . . C
C14 -0.1238(3) 0.2560(2) 0.21980(8) 0.0596(5) Uani d . 1 . . C
H14 -0.1814 0.1688 0.2322 0.072 Uiso calc R 1 . . H
C15 -0.2121(3) 0.3995(3) 0.20963(9) 0.0657(5) Uani d . 1 . . C
H15 -0.3380 0.4233 0.2138 0.079 Uiso calc R 1 . . H
C16 -0.0798(3) 0.4913(2) 0.19320(8) 0.0650(5) Uani d . 1 . . C
H16 -0.0984 0.5925 0.1840 0.078 Uiso calc R 1 . . H
C17 0.4037(2) 0.29670(19) 0.11044(7) 0.0492(4) Uani d . 1 . . C
H17A 0.4706 0.2830 0.0787 0.074 Uiso calc R 1 . . H
H17B 0.4865 0.2775 0.1397 0.074 Uiso calc R 1 . . H
H17C 0.3577 0.3991 0.1122 0.074 Uiso calc R 1 . . H
C18 0.0581(2) 0.32553(18) 0.04317(6) 0.0420(3) Uani d . 1 . . C

loop_
_atom_site_aniso_label
_atom_site_aniso_U_11
_atom_site_aniso_U_22
_atom_site_aniso_U_33
_atom_site_aniso_U_12
_atom_site_aniso_U_13
_atom_site_aniso_U_23
O1 0.0608(7) 0.0451(6) 0.0475(6) -0.0009(5) 0.0034(5) 0.0046(5)
O2 0.0720(8) 0.0389(6) 0.0619(8) 0.0000(6) 0.0062(6) 0.0011(5)
O3 0.0548(7) 0.0685(9) 0.0957(11) -0.0101(6) -0.0172(7) 0.0485(8)
O4 0.0679(9) 0.0822(11) 0.1218(14) -0.0208(8) -0.0480(9) 0.0616(10)
O5 0.0846(10) 0.0535(7) 0.0545(7) -0.0142(7) 0.0064(6) 0.0199(6)
C1 0.0453(8) 0.0324(7) 0.0324(7) -0.0001(6) -0.0054(6) 0.0037(5)
C2 0.0421(7) 0.0299(7) 0.0341(7) -0.0026(5) -0.0033(5) 0.0031(5)
C3 0.0407(7) 0.0347(7) 0.0358(7) -0.0014(6) -0.0030(5) 0.0061(6)
C4 0.0458(8) 0.0486(9) 0.0542(9) -0.0110(7) -0.0129(7) 0.0132(7)
C5 0.0533(9) 0.0389(8) 0.0541(9) -0.0137(7) -0.0090(7) 0.0049(7)
C6 0.0476(8) 0.0326(7) 0.0452(8) -0.0001(6) 0.0015(6) 0.0075(6)
C7 0.0481(8) 0.0419(8) 0.0410(8) 0.0035(6) -0.0096(6) 0.0064(6)
C8 0.0415(8) 0.0395(8) 0.0470(8) 0.0008(6) -0.0031(6) 0.0071(6)
C9 0.0826(14) 0.0392(9) 0.0715(13) 0.0005(9) 0.0117(10) 0.0072(8)
C10 0.0830(14) 0.0453(10) 0.0812(14) -0.0069(10) 0.0143(11) -0.0135(10)
C11 0.0655(11) 0.0621(12) 0.0558(10) -0.0038(9) 0.0079(9) -0.0113(9)
C12 0.0636(10) 0.0428(8) 0.0339(7) 0.0040(7) -0.0082(7) 0.0003(6)
C13 0.0629(10) 0.0366(8) 0.0338(7) -0.0019(7) -0.0032(6) -0.0032(6)
C14 0.0701(12) 0.0498(10) 0.0591(11) -0.0141(9) 0.0073(9) -0.0087(8)
C15 0.0592(11) 0.0653(12) 0.0721(13) 0.0050(10) -0.0068(9) -0.0218(10)
C16 0.0830(14) 0.0462(10) 0.0652(12) 0.0150(10) -0.0070(10) -0.0055(9)
C17 0.0496(9) 0.0432(9) 0.0542(9) -0.0120(7) -0.0128(7) 0.0117(7)
C18 0.0432(8) 0.0429(8) 0.0396(8) 0.0004(6) -0.0044(6) 0.0102(6)

loop_
_atom_type_symbol
_atom_type_description
_atom_type_scat_dispersion_real
_atom_type_scat_dispersion_imag
_atom_type_scat_source
C C 0.0033 0.0016 'International Tables Vol C Tables 4.2.6.8 and 6.1.1.4'
H H 0.0000 0.0000 'International Tables Vol C Tables 4.2.6.8 and 6.1.1.4'
O O 0.0106 0.0060 'International Tables Vol C Tables 4.2.6.8 and 6.1.1.4'

loop_
_geom_angle_atom_site_label_1
_geom_angle_atom_site_label_2
_geom_angle_atom_site_label_3
_geom_angle
C8 O1 C11 106.56(14)
C13 O2 C16 106.88(15)
C18 O4 H4 109.5
C2 C1 C6 113.70(11)
C2 C1 C7 113.71(12)
C6 C1 C7 105.50(12)
C2 C1 C12 108.11(12)
C6 C1 C12 108.55(12)
C7 C1 C12 106.98(12)
C3 C2 C17 124.23(13)
C3 C2 C1 120.62(12)
C17 C2 C1 114.79(12)
C2 C3 C18 121.96(13)
C2 C3 C4 122.94(13)
C18 C3 C4 114.96(12)
C3 C4 C5 111.47(13)
C3 C4 H4A 109.3
C5 C4 H4A 109.3
C3 C4 H4B 109.3
C5 C4 H4B 109.3
H4A C4 H4B 108.0
C6 C5 C4 109.42(14)
C6 C5 H5A 109.8
C4 C5 H5A 109.8
C6 C5 H5B 109.8
C4 C5 H5B 109.8
H5A C5 H5B 108.2
O5 C6 C5 122.91(15)
O5 C6 C1 120.26(15)
C5 C6 C1 116.81(12)
C8 C7 C1 115.38(12)
C8 C7 H7A 108.4
C1 C7 H7A 108.4
C8 C7 H7B 108.4
C1 C7 H7B 108.4
H7A C7 H7B 107.5
C9 C8 O1 109.05(16)
C9 C8 C7 133.67(16)
O1 C8 C7 117.27(13)
C8 C9 C10 107.21(18)
C8 C9 H9 126.4
C10 C9 H9 126.4
C11 C10 C9 106.63(18)
C11 C10 H10 126.7
C9 C10 H10 126.7
C10 C11 O1 110.55(18)
C10 C11 H11 124.7
O1 C11 H11 124.7
C13 C12 C1 114.22(13)
C13 C12 H12A 108.7
C1 C12 H12A 108.7
C13 C12 H12B 108.7
C1 C12 H12B 108.7
H12A C12 H12B 107.6
C14 C13 O2 109.02(16)
C14 C13 C12 133.87(16)
O2 C13 C12 117.10(15)
C13 C14 C15 106.99(18)
C13 C14 H14 126.5
C15 C14 H14 126.5
C16 C15 C14 106.52(18)
C16 C15 H15 126.7
C14 C15 H15 126.7
C15 C16 O2 110.58(18)
C15 C16 H16 124.7
O2 C16 H16 124.7
C2 C17 H17A 109.5
C2 C17 H17B 109.5
H17A C17 H17B 109.5
C2 C17 H17C 109.5
H17A C17 H17C 109.5
H17B C17 H17C 109.5
O3 C18 O4 121.43(14)
O3 C18 C3 125.40(14)
O4 C18 C3 113.17(14)

loop_
_geom_bond_atom_site_label_1
_geom_bond_atom_site_label_2
_geom_bond_site_symmetry_2
_geom_bond_distance
_geom_bond_publ_flag
O1 C8 . 1.3684(19) ?
O1 C11 . 1.369(2) ?
O2 C13 . 1.366(2) ?
O2 C16 . 1.372(2) ?
O3 C18 . 1.216(2) yes
O4 C18 . 1.299(2) yes
O4 H4 . 0.82 ?
O5 C6 . 1.212(2) yes
C1 C2 . 1.533(2) ?
C1 C6 . 1.539(2) ?
C1 C7 . 1.558(2) ?
C1 C12 . 1.560(2) ?
C2 C3 . 1.346(2) yes
C2 C17 . 1.507(2) ?
C3 C18 . 1.489(2) ?
C3 C4 . 1.512(2) ?
C4 C5 . 1.524(2) ?
C4 H4A . 0.97 ?
C4 H4B . 0.97 ?
C5 C6 . 1.492(2) ?
C5 H5A . 0.97 ?
C5 H5B . 0.97 ?
C7 C8 . 1.484(2) ?
C7 H7A . 0.97 ?
C7 H7B . 0.97 ?
C8 C9 . 1.343(2) yes
C9 C10 . 1.420(3) ?
C9 H9 . 0.93 ?
C10 C11 . 1.320(3) yes
C10 H10 . 0.93 ?
C11 H11 . 0.93 ?
C12 C13 . 1.488(2) ?
C12 H12A . 0.97 ?
C12 H12B . 0.97 ?
C13 C14 . 1.345(3) yes
C14 C15 . 1.432(3) ?
C14 H14 . 0.93 ?
C15 C16 . 1.316(3) yes
C15 H15 . 0.93 ?
C16 H16 . 0.93 ?
C17 H17A . 0.96 ?
C17 H17B . 0.96 ?
C17 H17C . 0.96 ?

loop_
_geom_hbond_atom_site_label_D
_geom_hbond_atom_site_label_H
_geom_hbond_atom_site_label_A
_geom_hbond_site_symmetry_A
_geom_hbond_distance_DH
_geom_hbond_distance_HA
_geom_hbond_distance_DA
_geom_hbond_angle_DHA
O4 H4 O3 3_565 0.82 1.83 2.649(2) 176
C12 H12A O5 1_555 0.97 2.47 2.828(2) 101
C17 H17C O3 1_555 0.96 2.40 2.777(2) 103

loop_
_geom_torsion_atom_site_label_1
_geom_torsion_atom_site_label_2
_geom_torsion_atom_site_label_3
_geom_torsion_atom_site_label_4
_geom_torsion
_geom_torsion_publ_flag
C6 C1 C2 C3 13.9(2) ?
C7 C1 C2 C3 134.62(15) ?
C12 C1 C2 C3 -106.75(16) ?
C6 C1 C2 C17 -172.67(13) ?
C7 C1 C2 C17 -51.90(17) ?
C12 C1 C2 C17 66.73(17) ?
C17 C2 C3 C18 -8.1(2) ?
C1 C2 C3 C18 164.75(14) ?
C17 C2 C3 C4 176.29(16) ?
C1 C2 C3 C4 -10.9(2) ?
C2 C3 C4 C5 -23.7(2) ?
C18 C3 C4 C5 160.35(15) ?
C3 C4 C5 C6 53.2(2) ?
C4 C5 C6 O5 129.77(17) ?
C4 C5 C6 C1 -51.72(19) ?
C2 C1 C6 O5 -162.71(15) ?
C7 C1 C6 O5 72.02(18) ?
C12 C1 C6 O5 -42.35(19) ?
C2 C1 C6 C5 18.74(19) ?
C7 C1 C6 C5 -106.53(15) ?
C12 C1 C6 C5 139.10(14) ?
C2 C1 C7 C8 -67.05(17) ?
C6 C1 C7 C8 58.21(16) ?
C12 C1 C7 C8 173.67(13) ?
C11 O1 C8 C9 0.1(2) ?
C11 O1 C8 C7 179.30(14) ?
C1 C7 C8 C9 -114.8(2) ?
C1 C7 C8 O1 66.21(18) ?
O1 C8 C9 C10 -0.3(2) ?
C7 C8 C9 C10 -179.33(18) ?
C8 C9 C10 C11 0.4(3) ?
C9 C10 C11 O1 -0.4(3) ?
C8 O1 C11 C10 0.2(2) ?
C2 C1 C12 C13 50.65(18) ?
C6 C1 C12 C13 -73.11(16) ?
C7 C1 C12 C13 173.49(14) ?
C16 O2 C13 C14 -0.58(19) ?
C16 O2 C13 C12 179.03(14) ?
C1 C12 C13 C14 88.4(2) ?
C1 C12 C13 O2 -91.04(17) ?
O2 C13 C14 C15 0.8(2) ?
C12 C13 C14 C15 -178.71(17) ?
C13 C14 C15 C16 -0.7(2) ?
C14 C15 C16 O2 0.4(2) ?
C13 O2 C16 C15 0.1(2) ?
C2 C3 C18 O3 11.8(3) y
C4 C3 C18 O3 -172.2(2) y
C2 C3 C18 O4 -167.8(2) y
C4 C3 C18 O4 8.2(2) y
